data_4316909
loop_
_publ_author_name
'Kom-Bei Shiu'
'Shih-An Liu'
'Gene-Hsiang Lee'

_publ_contact_author 'Kom-Bei Shiu'
_publ_contact_author_email kbshiu@mail.ncku.edu.tw
_publ_section_title
;
 One-Pot Conditional Self-Assembly of Multicopper Metallacycles
;
_journal_name_full 'Inorganic Chemistry'
_journal_page_first 9902
_journal_page_last 9908
_journal_paper_doi 10.1021/ic1008957
_journal_volume 49
_journal_year 2010
_chemical_formula_sum 'C116 H104 Cl8 Cu4 F12 N2 O4 P10'
_chemical_formula_weight 2665.47
_space_group_IT_number 14
_symmetry_cell_setting monoclinic
_symmetry_space_group_name_Hall '-P 2yn'
_symmetry_space_group_name_H-M 'P 1 21/n 1'
_atom_sites_solution_hydrogens geom
_atom_sites_solution_primary direct
_atom_sites_solution_secondary difmap
_audit_creation_method SHELXL-97
_cell_angle_alpha 90.00
_cell_angle_beta 103.992(1)
_cell_angle_gamma 90.00
_cell_formula_units_Z 2
_cell_length_a 12.0588(2)
_cell_length_b 25.3520(4)
_cell_length_c 19.3009(3)
_cell_measurement_reflns_used 57689
_cell_measurement_temperature 150(2)
_cell_measurement_theta_max 27.50
_cell_measurement_theta_min 1.35
_cell_volume 5725.50(16)
_computing_cell_refinement DENZO-SMN
_computing_data_collection 'NONIUS COLLECT'
_computing_data_reduction DENZO-SMN
_computing_molecular_graphics SHELXTL
_computing_publication_material SHELXTL
_computing_structure_refinement 'SHELXL-97 (Sheldrick, 1997)'
_computing_structure_solution 'SHELXS-97 (Sheldrick, 1990)'
_diffrn_ambient_temperature 150(2)
_diffrn_measured_fraction_theta_full 1.000
_diffrn_measured_fraction_theta_max 1.000
_diffrn_measurement_device_type 'NONIUS KappaCCD'
_diffrn_measurement_method '\w scans'
_diffrn_radiation_monochromator graphite
_diffrn_radiation_source 'fine-focus sealed tube'
_diffrn_radiation_type MoK\a
_diffrn_radiation_wavelength 0.71073
_diffrn_reflns_av_R_equivalents 0.1018
_diffrn_reflns_av_sigmaI/netI 0.0863
_diffrn_reflns_limit_h_max 13
_diffrn_reflns_limit_h_min -14
_diffrn_reflns_limit_k_max 30
_diffrn_reflns_limit_k_min -30
_diffrn_reflns_limit_l_max 22
_diffrn_reflns_limit_l_min -22
_diffrn_reflns_number 57689
_diffrn_reflns_theta_full 25.00
_diffrn_reflns_theta_max 25.00
_diffrn_reflns_theta_min 1.35
_exptl_absorpt_coefficient_mu 1.133
_exptl_absorpt_correction_T_max 0.914
_exptl_absorpt_correction_T_min 0.768
_exptl_absorpt_correction_type multi-scan
_exptl_crystal_colour 'pale yellow'
_exptl_crystal_density_diffrn 1.546
_exptl_crystal_density_method 'not measured'
_exptl_crystal_description block
_exptl_crystal_F_000 2712
_exptl_crystal_size_max 0.15
_exptl_crystal_size_mid 0.10
_exptl_crystal_size_min 0.10
_refine_diff_density_max 0.586
_refine_diff_density_min -0.812
_refine_diff_density_rms 0.100
_refine_ls_extinction_method none
_refine_ls_goodness_of_fit_ref 1.077
_refine_ls_hydrogen_treatment constr
_refine_ls_matrix_type full
_refine_ls_number_parameters 703
_refine_ls_number_reflns 10081
_refine_ls_number_restraints 0
_refine_ls_restrained_S_all 1.077
_refine_ls_R_factor_all 0.1054
_refine_ls_R_factor_gt 0.0510
_refine_ls_shift/su_max 0.001
_refine_ls_shift/su_mean 0.000
_refine_ls_structure_factor_coef Fsqd
_refine_ls_weighting_details 'calc w=1/[\s^2^(Fo^2^)+(0.0704P)^2^+0.0000P] where P=(Fo^2^+2Fc^2^)/3'
_refine_ls_weighting_scheme calc
_refine_ls_wR_factor_gt 0.1218
_refine_ls_wR_factor_ref 0.1454
_reflns_number_gt 6178
_reflns_number_total 10081
_reflns_threshold_expression >2sigma(I)
_cod_data_source_file ic1008957_si_004_2.cif
_cod_data_source_block compound(3PF6)
_cod_depositor_comments
;
The following automatic conversions were performed:

'_symmetry_cell_setting' value 'Monoclinic' changed to 'monoclinic'
according to the built-in table from CIF Core dictionary named
'cif_core.dic' version 2.4.1 from 2010-06-29.

Automatic conversion script
Id: cif_fix_values 1646 2011-03-28 12:23:43Z adriana 

The following automatic conversions were performed:
data name '_pub_contact_author' replaced with '_publ_contact_author'
as specified in the replacement file
'/home/antanas/src/cod-tools/trunk/data/replacement-values/replacement_tags.lst'.

data
name '_pub_contact_author_email' replaced with
'_publ_contact_author_email' as specified in the replacement file
'/home/antanas/src/cod-tools/trunk/data/replacement-values/replacement_tags.lst'.

Automatic conversion script
Id: cif_correct_tags 4998 2017-03-02 13:24:31Z antanas 
;
_cod_original_cell_volume 5725.49(16)
_cod_database_code 4316909

loop_
_symmetry_equiv_pos_as_xyz
'x, y, z'
'-x+1/2, y+1/2, -z+1/2'
'-x, -y, -z'
'x-1/2, -y-1/2, z-1/2'

loop_
_atom_site_label
_atom_site_type_symbol
_atom_site_fract_x
_atom_site_fract_y
_atom_site_fract_z
_atom_site_U_iso_or_equiv
_atom_site_adp_type
_atom_site_occupancy
_atom_site_symmetry_multiplicity
_atom_site_calc_flag
_atom_site_refinement_flags
_atom_site_disorder_assembly
_atom_site_disorder_group
Cu1 Cu 0.24034(5) 0.00954(2) 0.14505(3) 0.02473(17) Uani 1 1 d . . .
Cu2 Cu 0.15509(5) 0.08901(2) 0.24473(3) 0.02637(17) Uani 1 1 d . . .
P1 P 0.26567(10) -0.04420(5) 0.24047(6) 0.0260(3) Uani 1 1 d . . .
P2 P 0.20830(11) 0.03885(5) 0.34173(6) 0.0273(3) Uani 1 1 d . . .
P3 P 0.36693(10) 0.07394(5) 0.13717(6) 0.0243(3) Uani 1 1 d . . .
P4 P 0.26144(10) 0.15573(5) 0.21991(6) 0.0257(3) Uani 1 1 d . . .
O1 O 0.0718(3) 0.03423(13) 0.10285(16) 0.0280(8) Uani 1 1 d . . .
O2 O 0.0010(2) 0.08465(13) 0.17724(16) 0.0278(8) Uani 1 1 d . . .
N1 N -0.2237(3) 0.04288(15) -0.05598(19) 0.0240(9) Uani 1 1 d . . .
C1 C -0.0038(4) 0.06253(18) 0.1180(3) 0.0255(11) Uani 1 1 d . . .
C2 C -0.1355(4) 0.03715(19) 0.0012(2) 0.0249(11) Uani 1 1 d . . .
H2A H -0.0875 0.0073 0.0026 0.030 Uiso 1 1 calc R . .
C3 C -0.1098(4) 0.07173(18) 0.0581(2) 0.0240(11) Uani 1 1 d . . .
C4 C -0.1810(4) 0.11447(19) 0.0576(2) 0.0274(11) Uani 1 1 d . . .
H4A H -0.1672 0.1386 0.0963 0.033 Uiso 1 1 calc R . .
C5 C -0.2724(4) 0.1214(2) -0.0003(2) 0.0309(12) Uani 1 1 d . . .
H5A H -0.3224 0.1505 -0.0020 0.037 Uiso 1 1 calc R . .
C6 C -0.2906(4) 0.08572(19) -0.0554(2) 0.0288(12) Uani 1 1 d . . .
H6A H -0.3533 0.0914 -0.0952 0.035 Uiso 1 1 calc R . .
C7 C 0.3097(4) -0.01165(19) 0.3293(2) 0.0290(12) Uani 1 1 d . . .
H7A H 0.3166 -0.0387 0.3671 0.035 Uiso 1 1 calc R . .
H7B H 0.3858 0.0047 0.3343 0.035 Uiso 1 1 calc R . .
C8 C 0.3927(4) 0.12849(18) 0.2027(2) 0.0246(11) Uani 1 1 d . . .
H8A H 0.4420 0.1155 0.2482 0.030 Uiso 1 1 calc R . .
H8B H 0.4346 0.1570 0.1848 0.030 Uiso 1 1 calc R . .
C9 C 0.3829(4) -0.0907(2) 0.2454(2) 0.0295(12) Uani 1 1 d . . .
C10 C 0.4924(4) -0.0703(2) 0.2502(3) 0.0361(13) Uani 1 1 d . . .
H10A H 0.5039 -0.0332 0.2531 0.043 Uiso 1 1 calc R . .
C11 C 0.5829(5) -0.1029(2) 0.2508(3) 0.0442(15) Uani 1 1 d . . .
H11A H 0.6566 -0.0885 0.2538 0.053 Uiso 1 1 calc R . .
C12 C 0.5670(5) -0.1570(2) 0.2469(3) 0.0478(15) Uani 1 1 d . . .
H12A H 0.6301 -0.1795 0.2477 0.057 Uiso 1 1 calc R . .
C13 C 0.4612(5) -0.1781(2) 0.2420(3) 0.0491(15) Uani 1 1 d . . .
H13A H 0.4508 -0.2153 0.2390 0.059 Uiso 1 1 calc R . .
C14 C 0.3687(5) -0.1451(2) 0.2412(3) 0.0408(14) Uani 1 1 d . . .
H14A H 0.2951 -0.1599 0.2378 0.049 Uiso 1 1 calc R . .
C15 C 0.1450(4) -0.08370(19) 0.2494(2) 0.0282(11) Uani 1 1 d . . .
C16 C 0.0404(4) -0.07638(19) 0.1996(3) 0.0336(13) Uani 1 1 d . . .
H16A H 0.0360 -0.0538 0.1598 0.040 Uiso 1 1 calc R . .
C17 C -0.0568(5) -0.1021(2) 0.2086(3) 0.0421(14) Uani 1 1 d . . .
H17A H -0.1278 -0.0962 0.1753 0.051 Uiso 1 1 calc R . .
C18 C -0.0519(5) -0.1359(2) 0.2648(3) 0.0469(15) Uani 1 1 d . . .
H18A H -0.1188 -0.1536 0.2701 0.056 Uiso 1 1 calc R . .
C19 C 0.0510(5) -0.1439(2) 0.3137(3) 0.0447(14) Uani 1 1 d . . .
H19A H 0.0548 -0.1673 0.3526 0.054 Uiso 1 1 calc R . .
C20 C 0.1490(5) -0.1181(2) 0.3065(3) 0.0382(13) Uani 1 1 d . . .
H20A H 0.2193 -0.1239 0.3405 0.046 Uiso 1 1 calc R . .
C21 C 0.0961(4) 0.00356(19) 0.3703(3) 0.0311(12) Uani 1 1 d . . .
C22 C 0.1161(5) -0.0249(2) 0.4338(3) 0.0443(15) Uani 1 1 d . . .
H22A H 0.1911 -0.0265 0.4639 0.053 Uiso 1 1 calc R . .
C23 C 0.0274(5) -0.0507(3) 0.4533(3) 0.0571(17) Uani 1 1 d . . .
H23A H 0.0411 -0.0701 0.4967 0.069 Uiso 1 1 calc R . .
C24 C -0.0809(5) -0.0482(2) 0.4094(3) 0.0547(17) Uani 1 1 d . . .
H24A H -0.1416 -0.0664 0.4226 0.066 Uiso 1 1 calc R . .
C25 C -0.1027(5) -0.0202(2) 0.3473(3) 0.0509(16) Uani 1 1 d . . .
H25A H -0.1781 -0.0186 0.3179 0.061 Uiso 1 1 calc R . .
C26 C -0.0152(4) 0.0057(2) 0.3274(3) 0.0406(14) Uani 1 1 d . . .
H26A H -0.0304 0.0253 0.2841 0.049 Uiso 1 1 calc R . .
C27 C 0.2828(4) 0.0715(2) 0.4241(2) 0.0334(13) Uani 1 1 d . . .
C28 C 0.2205(5) 0.1072(2) 0.4538(3) 0.0489(16) Uani 1 1 d . . .
H28A H 0.1419 0.1128 0.4318 0.059 Uiso 1 1 calc R . .
C29 C 0.2715(6) 0.1349(3) 0.5150(3) 0.0595(18) Uani 1 1 d . . .
H29A H 0.2284 0.1601 0.5340 0.071 Uiso 1 1 calc R . .
C30 C 0.3831(7) 0.1263(3) 0.5483(3) 0.0626(19) Uani 1 1 d . . .
H30A H 0.4172 0.1447 0.5911 0.075 Uiso 1 1 calc R . .
C31 C 0.4445(6) 0.0918(3) 0.5205(4) 0.074(2) Uani 1 1 d . . .
H31A H 0.5225 0.0861 0.5437 0.088 Uiso 1 1 calc R . .
C32 C 0.3959(5) 0.0640(2) 0.4577(3) 0.0534(17) Uani 1 1 d . . .
H32A H 0.4410 0.0400 0.4385 0.064 Uiso 1 1 calc R . .
C33 C 0.5110(4) 0.04891(18) 0.1423(2) 0.0260(11) Uani 1 1 d . . .
C34 C 0.5224(4) 0.0071(2) 0.0982(3) 0.0317(12) Uani 1 1 d . . .
H34A H 0.4565 -0.0069 0.0662 0.038 Uiso 1 1 calc R . .
C35 C 0.6281(4) -0.0146(2) 0.1003(3) 0.0368(13) Uani 1 1 d . . .
H35A H 0.6347 -0.0436 0.0703 0.044 Uiso 1 1 calc R . .
C36 C 0.7231(4) 0.0058(2) 0.1456(3) 0.0358(13) Uani 1 1 d . . .
H36A H 0.7960 -0.0089 0.1470 0.043 Uiso 1 1 calc R . .
C37 C 0.7144(4) 0.0474(2) 0.1893(3) 0.0396(14) Uani 1 1 d . . .
H37A H 0.7814 0.0617 0.2199 0.047 Uiso 1 1 calc R . .
C38 C 0.6089(4) 0.0687(2) 0.1892(3) 0.0333(13) Uani 1 1 d . . .
H38A H 0.6030 0.0966 0.2210 0.040 Uiso 1 1 calc R . .
C39 C 0.3347(4) 0.10961(18) 0.0530(2) 0.0239(11) Uani 1 1 d . . .
C40 C 0.2210(4) 0.1142(2) 0.0155(3) 0.0334(13) Uani 1 1 d . . .
H40A H 0.1630 0.0961 0.0317 0.040 Uiso 1 1 calc R . .
C41 C 0.1924(5) 0.1447(2) -0.0446(3) 0.0430(14) Uani 1 1 d . . .
H41A H 0.1143 0.1485 -0.0687 0.052 Uiso 1 1 calc R . .
C42 C 0.2743(5) 0.1700(2) -0.0707(3) 0.0486(16) Uani 1 1 d . . .
H42A H 0.2534 0.1904 -0.1131 0.058 Uiso 1 1 calc R . .
C43 C 0.3882(5) 0.1652(2) -0.0343(3) 0.0440(15) Uani 1 1 d . . .
H43A H 0.4457 0.1822 -0.0522 0.053 Uiso 1 1 calc R . .
C44 C 0.4184(4) 0.13603(19) 0.0277(3) 0.0337(12) Uani 1 1 d . . .
H44A H 0.4963 0.1339 0.0531 0.040 Uiso 1 1 calc R . .
C45 C 0.1989(4) 0.20024(19) 0.1462(2) 0.0293(12) Uani 1 1 d . . .
C46 C 0.2634(4) 0.22983(19) 0.1098(3) 0.0332(12) Uani 1 1 d . . .
H46A H 0.3441 0.2259 0.1212 0.040 Uiso 1 1 calc R . .
C47 C 0.2114(5) 0.2650(2) 0.0570(3) 0.0401(14) Uani 1 1 d . . .
H47A H 0.2559 0.2846 0.0316 0.048 Uiso 1 1 calc R . .
C48 C 0.0931(5) 0.2714(2) 0.0413(3) 0.0452(15) Uani 1 1 d . . .
H48A H 0.0570 0.2958 0.0056 0.054 Uiso 1 1 calc R . .
C49 C 0.0283(5) 0.2424(2) 0.0773(3) 0.0434(14) Uani 1 1 d . . .
H49A H -0.0523 0.2468 0.0665 0.052 Uiso 1 1 calc R . .
C50 C 0.0810(4) 0.2068(2) 0.1295(3) 0.0328(13) Uani 1 1 d . . .
H50A H 0.0361 0.1868 0.1541 0.039 Uiso 1 1 calc R . .
C51 C 0.3125(4) 0.20312(18) 0.2918(2) 0.0261(11) Uani 1 1 d . . .
C52 C 0.4054(4) 0.2359(2) 0.2935(3) 0.0392(14) Uani 1 1 d . . .
H52A H 0.4486 0.2322 0.2586 0.047 Uiso 1 1 calc R . .
C53 C 0.4349(5) 0.2739(2) 0.3460(3) 0.0488(16) Uani 1 1 d . . .
H53A H 0.4985 0.2963 0.3470 0.059 Uiso 1 1 calc R . .
C54 C 0.3734(5) 0.2796(2) 0.3966(3) 0.0465(16) Uani 1 1 d . . .
H54A H 0.3940 0.3060 0.4323 0.056 Uiso 1 1 calc R . .
C55 C 0.2825(5) 0.2473(2) 0.3957(3) 0.0502(16) Uani 1 1 d . . .
H55A H 0.2397 0.2511 0.4307 0.060 Uiso 1 1 calc R . .
C56 C 0.2533(4) 0.2092(2) 0.3435(3) 0.0408(14) Uani 1 1 d . . .
H56A H 0.1905 0.1866 0.3435 0.049 Uiso 1 1 calc R . .
P5 P 0.68043(12) 0.23881(6) 0.14834(8) 0.0407(4) Uani 1 1 d . . .
F1 F 0.8145(3) 0.23543(16) 0.1609(3) 0.0989(16) Uani 1 1 d . . .
F2 F 0.6836(3) 0.30041(12) 0.13724(18) 0.0672(10) Uani 1 1 d . . .
F3 F 0.6971(3) 0.24918(14) 0.23143(19) 0.0729(11) Uani 1 1 d . . .
F4 F 0.5475(3) 0.24139(16) 0.1401(3) 0.0931(15) Uani 1 1 d . . .
F5 F 0.6754(3) 0.17738(13) 0.1586(2) 0.0846(13) Uani 1 1 d . . .
F6 F 0.6648(4) 0.22957(16) 0.0657(2) 0.0957(14) Uani 1 1 d . . .
C57 C 0.7144(6) 0.0953(4) 0.3937(5) 0.141(5) Uani 1 1 d . . .
H57A H 0.7645 0.1005 0.4420 0.170 Uiso 1 1 calc R . .
H57B H 0.7636 0.0952 0.3594 0.170 Uiso 1 1 calc R . .
Cl1 Cl 0.64502(17) 0.03017(11) 0.39070(12) 0.1049(8) Uani 1 1 d . . .
Cl2 Cl 0.6287(2) 0.14428(11) 0.37564(12) 0.1111(8) Uani 1 1 d . . .
C58 C 0.9097(7) 0.2015(3) 0.3540(4) 0.079(2) Uani 1 1 d . . .
H58A H 0.9455 0.2340 0.3410 0.095 Uiso 1 1 calc R . .
H58B H 0.8261 0.2073 0.3421 0.095 Uiso 1 1 calc R . .
Cl3 Cl 0.95403(19) 0.19268(9) 0.44090(11) 0.0989(7) Uani 1 1 d . . .
Cl4 Cl 0.93947(16) 0.14912(9) 0.30067(11) 0.0926(7) Uani 1 1 d . . .

loop_
_atom_site_aniso_label
_atom_site_aniso_U_11
_atom_site_aniso_U_22
_atom_site_aniso_U_33
_atom_site_aniso_U_23
_atom_site_aniso_U_13
_atom_site_aniso_U_12
Cu1 0.0245(3) 0.0256(3) 0.0228(3) -0.0014(3) 0.0033(2) 0.0001(3)
Cu2 0.0274(3) 0.0278(3) 0.0226(3) -0.0015(3) 0.0037(2) -0.0007(3)
P1 0.0263(7) 0.0253(7) 0.0251(7) -0.0014(6) 0.0038(5) 0.0000(6)
P2 0.0297(7) 0.0287(7) 0.0226(7) -0.0017(6) 0.0049(5) -0.0014(6)
P3 0.0261(7) 0.0236(7) 0.0226(7) -0.0001(5) 0.0046(5) -0.0004(6)
P4 0.0265(7) 0.0251(7) 0.0243(7) -0.0015(6) 0.0038(5) -0.0003(6)
O1 0.0254(18) 0.033(2) 0.0235(17) -0.0059(15) 0.0026(14) 0.0070(16)
O2 0.0242(18) 0.036(2) 0.0233(18) -0.0080(16) 0.0048(14) -0.0014(15)
N1 0.023(2) 0.026(2) 0.024(2) 0.0006(18) 0.0068(17) 0.0024(18)
C1 0.026(3) 0.021(3) 0.029(3) 0.001(2) 0.006(2) -0.004(2)
C2 0.020(2) 0.029(3) 0.026(3) 0.001(2) 0.007(2) 0.002(2)
C3 0.023(3) 0.030(3) 0.020(2) -0.004(2) 0.009(2) -0.002(2)
C4 0.029(3) 0.028(3) 0.026(3) -0.009(2) 0.007(2) 0.000(2)
C5 0.029(3) 0.032(3) 0.030(3) -0.002(2) 0.004(2) 0.009(2)
C6 0.028(3) 0.036(3) 0.022(3) -0.002(2) 0.007(2) 0.002(2)
C7 0.028(3) 0.032(3) 0.025(3) 0.004(2) 0.003(2) 0.001(2)
C8 0.025(3) 0.024(3) 0.023(3) -0.001(2) 0.003(2) 0.001(2)
C9 0.029(3) 0.038(3) 0.021(3) 0.000(2) 0.005(2) 0.001(2)
C10 0.033(3) 0.036(3) 0.036(3) 0.006(3) 0.003(2) 0.012(3)
C11 0.031(3) 0.059(4) 0.044(3) 0.004(3) 0.010(3) 0.001(3)
C12 0.047(4) 0.050(4) 0.046(4) 0.004(3) 0.009(3) 0.021(3)
C13 0.053(4) 0.030(3) 0.065(4) -0.003(3) 0.015(3) 0.010(3)
C14 0.041(3) 0.035(3) 0.047(3) 0.000(3) 0.012(3) 0.001(3)
C15 0.032(3) 0.026(3) 0.028(3) -0.004(2) 0.008(2) -0.002(2)
C16 0.035(3) 0.026(3) 0.039(3) -0.003(2) 0.008(2) -0.004(2)
C17 0.034(3) 0.034(3) 0.056(4) -0.006(3) 0.006(3) -0.004(3)
C18 0.044(3) 0.037(3) 0.066(4) -0.008(3) 0.024(3) -0.011(3)
C19 0.057(4) 0.036(3) 0.045(3) 0.007(3) 0.019(3) -0.005(3)
C20 0.044(3) 0.034(3) 0.036(3) 0.003(3) 0.008(3) -0.005(3)
C21 0.039(3) 0.029(3) 0.028(3) -0.005(2) 0.014(2) -0.004(2)
C22 0.046(3) 0.054(4) 0.033(3) 0.005(3) 0.010(3) -0.005(3)
C23 0.065(4) 0.063(4) 0.050(4) 0.011(3) 0.027(3) -0.005(4)
C24 0.049(4) 0.064(4) 0.060(4) -0.008(4) 0.030(3) -0.020(3)
C25 0.044(4) 0.064(4) 0.046(4) 0.002(3) 0.015(3) -0.010(3)
C26 0.040(3) 0.047(4) 0.036(3) -0.003(3) 0.010(3) -0.008(3)
C27 0.044(3) 0.034(3) 0.021(3) -0.003(2) 0.005(2) -0.007(3)
C28 0.057(4) 0.055(4) 0.038(3) -0.014(3) 0.018(3) -0.005(3)
C29 0.092(5) 0.052(4) 0.044(4) -0.015(3) 0.035(4) -0.016(4)
C30 0.103(6) 0.049(4) 0.032(3) -0.005(3) 0.008(4) -0.025(4)
C31 0.075(5) 0.067(5) 0.058(4) -0.011(4) -0.024(4) -0.005(4)
C32 0.054(4) 0.048(4) 0.047(4) -0.013(3) -0.011(3) 0.004(3)
C33 0.028(3) 0.025(3) 0.026(3) 0.005(2) 0.009(2) 0.000(2)
C34 0.027(3) 0.035(3) 0.032(3) -0.006(2) 0.007(2) -0.002(2)
C35 0.040(3) 0.032(3) 0.042(3) -0.005(3) 0.019(3) -0.001(3)
C36 0.024(3) 0.038(3) 0.049(3) 0.015(3) 0.018(3) 0.010(2)
C37 0.027(3) 0.048(4) 0.042(3) 0.000(3) 0.005(2) 0.003(3)
C38 0.030(3) 0.032(3) 0.035(3) 0.000(2) 0.004(2) 0.000(2)
C39 0.031(3) 0.021(3) 0.019(2) -0.002(2) 0.005(2) 0.002(2)
C40 0.031(3) 0.037(3) 0.031(3) 0.002(3) 0.005(2) 0.001(2)
C41 0.038(3) 0.051(4) 0.035(3) 0.007(3) -0.002(3) 0.006(3)
C42 0.058(4) 0.051(4) 0.032(3) 0.016(3) 0.002(3) 0.006(3)
C43 0.058(4) 0.039(3) 0.038(3) 0.011(3) 0.016(3) -0.011(3)
C44 0.037(3) 0.030(3) 0.034(3) 0.003(2) 0.010(2) -0.002(2)
C45 0.037(3) 0.025(3) 0.024(3) -0.006(2) 0.004(2) -0.003(2)
C46 0.034(3) 0.031(3) 0.034(3) 0.001(3) 0.007(2) 0.000(2)
C47 0.050(4) 0.035(3) 0.038(3) 0.003(3) 0.014(3) -0.002(3)
C48 0.057(4) 0.035(3) 0.038(3) 0.007(3) 0.000(3) 0.010(3)
C49 0.037(3) 0.045(4) 0.046(3) 0.007(3) 0.006(3) 0.009(3)
C50 0.028(3) 0.033(3) 0.037(3) 0.001(2) 0.006(2) 0.003(2)
C51 0.030(3) 0.023(3) 0.024(3) 0.000(2) 0.005(2) 0.001(2)
C52 0.044(3) 0.041(3) 0.034(3) -0.011(3) 0.012(3) -0.007(3)
C53 0.059(4) 0.041(4) 0.042(3) -0.010(3) 0.005(3) -0.021(3)
C54 0.066(4) 0.036(3) 0.031(3) -0.014(3) -0.003(3) -0.005(3)
C55 0.067(4) 0.051(4) 0.037(3) -0.017(3) 0.020(3) -0.002(3)
C56 0.040(3) 0.046(3) 0.040(3) -0.014(3) 0.016(3) -0.008(3)
P5 0.0396(9) 0.0293(8) 0.0588(10) -0.0075(7) 0.0231(7) -0.0029(7)
F1 0.047(2) 0.091(3) 0.170(5) -0.050(3) 0.047(3) -0.008(2)
F2 0.117(3) 0.0333(19) 0.067(2) -0.0029(17) 0.053(2) -0.003(2)
F3 0.100(3) 0.064(2) 0.060(2) 0.016(2) 0.028(2) 0.018(2)
F4 0.040(2) 0.081(3) 0.160(4) -0.048(3) 0.028(2) -0.004(2)
F5 0.096(3) 0.031(2) 0.139(4) -0.003(2) 0.053(3) 0.000(2)
F6 0.161(4) 0.069(3) 0.065(3) -0.026(2) 0.041(3) 0.009(3)
C57 0.049(5) 0.208(12) 0.139(8) 0.095(8) -0.033(5) -0.029(6)
Cl1 0.0706(13) 0.141(2) 0.1067(17) -0.0084(16) 0.0278(12) -0.0019(14)
Cl2 0.1092(17) 0.132(2) 0.0852(15) -0.0289(15) 0.0106(13) 0.0053(16)
C58 0.103(6) 0.054(4) 0.087(5) -0.012(4) 0.034(5) 0.015(4)
Cl3 0.1185(17) 0.0970(16) 0.0795(14) -0.0126(12) 0.0210(13) 0.0335(14)
Cl4 0.0750(13) 0.0996(16) 0.1009(16) -0.0382(13) 0.0171(11) 0.0007(12)

loop_
_atom_type_symbol
_atom_type_description
_atom_type_scat_dispersion_real
_atom_type_scat_dispersion_imag
_atom_type_scat_source
C C 0.0033 0.0016 'International Tables Vol C Tables 4.2.6.8 and 6.1.1.4'
H H 0.0000 0.0000 'International Tables Vol C Tables 4.2.6.8 and 6.1.1.4'
N N 0.0061 0.0033 'International Tables Vol C Tables 4.2.6.8 and 6.1.1.4'
O O 0.0106 0.0060 'International Tables Vol C Tables 4.2.6.8 and 6.1.1.4'
F F 0.0171 0.0103 'International Tables Vol C Tables 4.2.6.8 and 6.1.1.4'
P P 0.1023 0.0942 'International Tables Vol C Tables 4.2.6.8 and 6.1.1.4'
Cu Cu 0.3201 1.2651 'International Tables Vol C Tables 4.2.6.8 and 6.1.1.4'
Cl Cl 0.1484 0.1585 'International Tables Vol C Tables 4.2.6.8 and 6.1.1.4'

loop_
_geom_angle_atom_site_label_1
_geom_angle_atom_site_label_2
_geom_angle_atom_site_label_3
_geom_angle
_geom_angle_site_symmetry_1
_geom_angle_site_symmetry_3
_geom_angle_publ_flag
O1 Cu1 N1 88.83(13) . 3 ?
O1 Cu1 P1 115.21(10) . . ?
N1 Cu1 P1 104.40(11) 3 . ?
O1 Cu1 P3 111.40(10) . . ?
N1 Cu1 P3 109.07(11) 3 . ?
P1 Cu1 P3 122.06(5) . . ?
O2 Cu2 P2 123.39(10) . . ?
O2 Cu2 P4 113.09(10) . . ?
P2 Cu2 P4 123.17(5) . . ?
C15 P1 C9 105.6(2) . . ?
C15 P1 C7 102.4(2) . . ?
C9 P1 C7 101.2(2) . . ?
C15 P1 Cu1 117.36(15) . . ?
C9 P1 Cu1 112.57(16) . . ?
C7 P1 Cu1 115.92(16) . . ?
C21 P2 C27 101.8(2) . . ?
C21 P2 C7 105.5(2) . . ?
C27 P2 C7 103.2(2) . . ?
C21 P2 Cu2 116.93(16) . . ?
C27 P2 Cu2 117.03(17) . . ?
C7 P2 Cu2 110.86(16) . . ?
C39 P3 C33 102.5(2) . . ?
C39 P3 C8 101.7(2) . . ?
C33 P3 C8 102.8(2) . . ?
C39 P3 Cu1 114.64(15) . . ?
C33 P3 Cu1 113.14(15) . . ?
C8 P3 Cu1 119.86(16) . . ?
C51 P4 C45 100.7(2) . . ?
C51 P4 C8 103.8(2) . . ?
C45 P4 C8 107.7(2) . . ?
C51 P4 Cu2 116.02(16) . . ?
C45 P4 Cu2 118.80(16) . . ?
C8 P4 Cu2 108.58(16) . . ?
C1 O1 Cu1 140.8(3) . . ?
C1 O2 Cu2 116.5(3) . . ?
C2 N1 C6 115.8(4) . . ?
C2 N1 Cu1 119.6(3) . 3 ?
C6 N1 Cu1 124.3(3) . 3 ?
O1 C1 O2 126.2(4) . . ?
O1 C1 C3 116.0(4) . . ?
O2 C1 C3 117.8(4) . . ?
N1 C2 C3 124.5(4) . . ?
C4 C3 C2 118.2(4) . . ?
C4 C3 C1 122.2(4) . . ?
C2 C3 C1 119.6(4) . . ?
C5 C4 C3 118.7(4) . . ?
C6 C5 C4 119.5(4) . . ?
N1 C6 C5 123.4(4) . . ?
P2 C7 P1 112.4(2) . . ?
P4 C8 P3 113.4(2) . . ?
C14 C9 C10 118.2(5) . . ?
C14 C9 P1 123.7(4) . . ?
C10 C9 P1 118.1(4) . . ?
C11 C10 C9 121.0(5) . . ?
C10 C11 C12 119.9(5) . . ?
C13 C12 C11 120.6(5) . . ?
C12 C13 C14 119.8(5) . . ?
C9 C14 C13 120.6(5) . . ?
C20 C15 C16 118.5(5) . . ?
C20 C15 P1 123.0(4) . . ?
C16 C15 P1 118.3(4) . . ?
C17 C16 C15 120.0(5) . . ?
C18 C17 C16 121.1(5) . . ?
C17 C18 C19 119.4(5) . . ?
C18 C19 C20 120.6(5) . . ?
C19 C20 C15 120.4(5) . . ?
C22 C21 C26 118.7(5) . . ?
C22 C21 P2 122.7(4) . . ?
C26 C21 P2 118.6(4) . . ?
C23 C22 C21 120.3(5) . . ?
C24 C23 C22 119.5(6) . . ?
C25 C24 C23 121.2(6) . . ?
C24 C25 C26 119.8(5) . . ?
C25 C26 C21 120.5(5) . . ?
C32 C27 C28 118.0(5) . . ?
C32 C27 P2 124.9(4) . . ?
C28 C27 P2 117.0(4) . . ?
C29 C28 C27 120.7(6) . . ?
C30 C29 C28 120.5(6) . . ?
C31 C30 C29 119.6(6) . . ?
C30 C31 C32 121.2(6) . . ?
C27 C32 C31 119.9(6) . . ?
C34 C33 C38 118.6(4) . . ?
C34 C33 P3 117.8(3) . . ?
C38 C33 P3 123.6(4) . . ?
C35 C34 C33 121.0(4) . . ?
C36 C35 C34 119.6(5) . . ?
C35 C36 C37 120.6(5) . . ?
C36 C37 C38 120.5(5) . . ?
C37 C38 C33 119.6(5) . . ?
C40 C39 C44 118.8(4) . . ?
C40 C39 P3 118.5(4) . . ?
C44 C39 P3 122.4(3) . . ?
C41 C40 C39 120.2(5) . . ?
C40 C41 C42 121.3(5) . . ?
C41 C42 C43 119.1(5) . . ?
C44 C43 C42 120.4(5) . . ?
C43 C44 C39 120.1(5) . . ?
C46 C45 C50 119.0(5) . . ?
C46 C45 P4 123.5(4) . . ?
C50 C45 P4 117.4(4) . . ?
C47 C46 C45 120.8(5) . . ?
C46 C47 C48 119.4(5) . . ?
C49 C48 C47 120.4(5) . . ?
C48 C49 C50 119.8(5) . . ?
C49 C50 C45 120.7(5) . . ?
C56 C51 C52 118.4(5) . . ?
C56 C51 P4 119.3(4) . . ?
C52 C51 P4 122.2(4) . . ?
C53 C52 C51 119.8(5) . . ?
C54 C53 C52 120.6(5) . . ?
C55 C54 C53 120.0(5) . . ?
C54 C55 C56 119.4(6) . . ?
C51 C56 C55 121.7(5) . . ?
F5 P5 F4 89.1(2) . . ?
F5 P5 F2 179.1(3) . . ?
F4 P5 F2 90.2(2) . . ?
F5 P5 F6 89.0(2) . . ?
F4 P5 F6 92.0(3) . . ?
F2 P5 F6 90.6(2) . . ?
F5 P5 F1 89.8(2) . . ?
F4 P5 F1 177.0(3) . . ?
F2 P5 F1 91.0(2) . . ?
F6 P5 F1 90.8(3) . . ?
F5 P5 F3 92.0(2) . . ?
F4 P5 F3 88.4(2) . . ?
F2 P5 F3 88.39(19) . . ?
F6 P5 F3 178.9(2) . . ?
F1 P5 F3 88.8(2) . . ?
Cl2 C57 Cl1 115.1(4) . . ?
Cl3 C58 Cl4 115.4(4) . . ?

loop_
_geom_bond_atom_site_label_1
_geom_bond_atom_site_label_2
_geom_bond_distance
_geom_bond_site_symmetry_2
_geom_bond_publ_flag
Cu1 O1 2.094(3) . ?
Cu1 N1 2.144(4) 3 ?
Cu1 P1 2.2515(14) . ?
Cu1 P3 2.2652(14) . ?
Cu2 O2 1.998(3) . ?
Cu2 P2 2.2255(13) . ?
Cu2 P4 2.2433(14) . ?
P1 C15 1.809(5) . ?
P1 C9 1.826(5) . ?
P1 C7 1.860(5) . ?
P2 C21 1.816(5) . ?
P2 C27 1.825(5) . ?
P2 C7 1.826(5) . ?
P3 C39 1.817(5) . ?
P3 C33 1.830(5) . ?
P3 C8 1.849(4) . ?
P4 C51 1.827(5) . ?
P4 C45 1.829(5) . ?
P4 C8 1.830(5) . ?
O1 C1 1.248(5) . ?
O2 C1 1.263(5) . ?
N1 C2 1.343(5) . ?
N1 C6 1.354(6) . ?
N1 Cu1 2.144(4) 3 ?
C1 C3 1.520(6) . ?
C2 C3 1.381(6) . ?
C3 C4 1.381(6) . ?
C4 C5 1.377(6) . ?
C5 C6 1.373(6) . ?
C9 C14 1.390(7) . ?
C9 C10 1.399(7) . ?
C10 C11 1.368(7) . ?
C11 C12 1.383(8) . ?
C12 C13 1.366(8) . ?
C13 C14 1.393(7) . ?
C15 C20 1.397(7) . ?
C15 C16 1.400(6) . ?
C16 C17 1.388(7) . ?
C17 C18 1.372(8) . ?
C18 C19 1.380(7) . ?
C19 C20 1.387(7) . ?
C21 C22 1.391(7) . ?
C21 C26 1.397(7) . ?
C22 C23 1.383(8) . ?
C23 C24 1.375(8) . ?
C24 C25 1.363(8) . ?
C25 C26 1.375(7) . ?
C27 C32 1.374(7) . ?
C27 C28 1.386(7) . ?
C28 C29 1.385(8) . ?
C29 C30 1.361(9) . ?
C30 C31 1.340(9) . ?
C31 C32 1.401(8) . ?
C33 C34 1.387(7) . ?
C33 C38 1.396(6) . ?
C34 C35 1.379(7) . ?
C35 C36 1.365(7) . ?
C36 C37 1.369(7) . ?
C37 C38 1.381(7) . ?
C39 C40 1.392(6) . ?
C39 C44 1.395(7) . ?
C40 C41 1.367(7) . ?
C41 C42 1.371(8) . ?
C42 C43 1.388(7) . ?
C43 C44 1.378(7) . ?
C45 C46 1.388(7) . ?
C45 C50 1.390(6) . ?
C46 C47 1.385(7) . ?
C47 C48 1.394(7) . ?
C48 C49 1.376(8) . ?
C49 C50 1.387(7) . ?
C51 C56 1.368(7) . ?
C51 C52 1.389(7) . ?
C52 C53 1.381(7) . ?
C53 C54 1.369(8) . ?
C54 C55 1.364(8) . ?
C55 C56 1.378(7) . ?
P5 F5 1.573(4) . ?
P5 F4 1.574(4) . ?
P5 F2 1.578(3) . ?
P5 F6 1.578(4) . ?
P5 F1 1.579(4) . ?
P5 F3 1.589(4) . ?
C57 Cl2 1.599(10) . ?
C57 Cl1 1.845(10) . ?
C58 Cl3 1.649(7) . ?
C58 Cl4 1.769(7) . ?
